data_8100838
loop_
_publ_author_name
'Evans, Cara C.'
'Le Fur, Yvette'
'Masse, Ren\'e'

_publ_section_title
;
Crystal structure of bis(2,2'-bipyridyl)-bis(2-chloro-4-nitrophenolato)-
cadmium(II), C~32~H~22~CdCl~2~N~6~O~6~
;
_journal_issue 1
_journal_name_full 'Zeitschrift f\"ur Kristallographie - New Crystal Structures'
_journal_page_first 61
_journal_page_last 62
_journal_volume 216
_journal_year 2001
_chemical_formula_moiety 'C32 H22 Cd Cl2 N6 O6 '
_chemical_formula_sum 'C32 H22 Cd Cl2 N6 O6'
_chemical_formula_weight 769.88
_chemical_name_systematic
;
bis(2,2'-bipyridyl) bis(2-chloro-4-nitrophenolate) cadmium(II)
;
_space_group_IT_number 2
_symmetry_cell_setting triclinic
_symmetry_Int_Tables_number 2
_symmetry_space_group_name_Hall '-P 1'
_symmetry_space_group_name_H-M 'P -1'
_cell_angle_alpha 104.897(10)
_cell_angle_beta 93.845(10)
_cell_angle_gamma 108.979(10)
_cell_formula_units_Z 2
_cell_length_a 9.548(2)
_cell_length_b 11.235(2)
_cell_length_c 16.844(3)
_cell_measurement_temperature 296.2
_cell_volume 1628.6(6)
_diffrn_ambient_temperature 296.2
_exptl_crystal_density_diffrn 1.570
_cod_original_formula_sum 'C32 H22 Cd Cl2 N6 O6 '
_cod_database_code 8100838

loop_
_symmetry_equiv_pos_as_xyz
'  +x,  +y,  +z'
'  -x,  -y,  -z'

loop_
_atom_site_label
_atom_site_fract_x
_atom_site_fract_y
_atom_site_fract_z
_atom_site_U_iso_or_equiv
_atom_site_occupancy
_atom_site_refinement_flags
_atom_site_adp_type
_atom_site_calc_flag
_atom_site_calc_attached_atom
Cd(1) 0.22037(3) 0.18017(2) 0.241583(11) 0.04677(6) 1.000 . Uani d ?
Cl(1) 0.36678(13) -0.22158(10) 0.12067(8) 0.1123(4) 1.000 . Uani d ?
Cl(2) -0.02897(9) 0.25133(8) 0.49561(4) 0.0590(2) 1.000 . Uani d ?
O(1) 0.2570(2) -0.0132(2) 0.20063(11) 0.0569(6) 1.000 . Uani d ?
O(2) 0.0959(2) 0.1577(2) 0.34793(10) 0.0559(6) 1.000 . Uani d ?
O(3) 0.4160(3) 0.0188(3) 0.6272(2) 0.0933(11) 1.000 . Uani d ?
O(4) 0.2705(3) 0.1004(3) 0.6956(1) 0.0943(10) 1.000 . Uani d ?
O(5) -0.1067(4) -0.6107(3) 0.1278(3) 0.153(2) 1.000 . Uani d ?
O(6) -0.2616(4) -0.5308(3) 0.1843(2) 0.1237(12) 1.000 . Uani d ?
N(1) 0.3181(3) 0.0680(3) 0.6312(2) 0.0642(9) 1.000 . Uani d ?
N(2) -0.1411(4) -0.5170(3) 0.1611(2) 0.0869(11) 1.000 . Uani d ?
N(3) 0.4723(3) 0.2825(2) 0.30860(12) 0.0481(7) 1.000 . Uani d ?
N(4) 0.2783(3) 0.4111(2) 0.3056(1) 0.0566(7) 1.000 . Uani d ?
N(5) 0.2673(3) 0.2290(2) 0.11550(12) 0.0505(7) 1.000 . Uani d ?
N(6) -0.0074(3) 0.1338(2) 0.15642(12) 0.0483(7) 1.000 . Uani d ?
C(1) 0.1490(3) 0.1353(3) 0.4128(1) 0.0435(7) 1.000 . Uani d ?
C(2) 0.2557(3) 0.0727(3) 0.4135(2) 0.0508(8) 1.000 . Uani d ?
C(3) 0.3099(3) 0.0511(3) 0.4834(2) 0.0504(8) 1.000 . Uani d ?
C(4) 0.2588(3) 0.0897(3) 0.5572(2) 0.0452(8) 1.000 . Uani d ?
C(5) 0.1536(3) 0.1504(3) 0.5615(1) 0.0437(7) 1.000 . Uani d ?
C(6) 0.1017(3) 0.1732(2) 0.49098(13) 0.0396(7) 1.000 . Uani d ?
C(7) 0.1658(3) -0.1286(3) 0.1953(1) 0.0454(7) 1.000 . Uani d ?
C(8) 0.0272(3) -0.1544(3) 0.2249(2) 0.0499(8) 1.000 . Uani d ?
C(9) -0.0719(3) -0.2785(3) 0.2137(2) 0.0530(9) 1.000 . Uani d ?
C(10) -0.0359(4) -0.3854(3) 0.1727(2) 0.0568(9) 1.000 . Uani d ?
C(11) 0.0983(4) -0.3684(3) 0.1445(2) 0.0666(10) 1.000 . Uani d ?
C(12) 0.1969(4) -0.2438(3) 0.1556(2) 0.0592(9) 1.000 . Uani d ?
C(13) 0.5671(4) 0.2174(3) 0.3056(2) 0.0603(10) 1.000 . Uani d ?
C(14) 0.7139(4) 0.2744(3) 0.3444(2) 0.0718(11) 1.000 . Uani d ?
C(15) 0.7642(4) 0.4041(4) 0.3890(2) 0.0840(12) 1.000 . Uani d ?
C(16) 0.6676(4) 0.4732(3) 0.3938(2) 0.0755(11) 1.000 . Uani d ?
C(17) 0.5207(3) 0.4101(3) 0.3528(2) 0.0516(8) 1.000 . Uani d ?
C(18) 0.4116(3) 0.4785(3) 0.3545(2) 0.0510(8) 1.000 . Uani d ?
C(19) 0.4413(4) 0.6058(3) 0.4037(2) 0.0832(12) 1.000 . Uani d ?
C(20) 0.3372(5) 0.6654(4) 0.4003(3) 0.097(2) 1.000 . Uani d ?
C(21) 0.2033(5) 0.5975(4) 0.3479(2) 0.084(1) 1.000 . Uani d ?
C(22) 0.1773(4) 0.4692(4) 0.3036(2) 0.0742(11) 1.000 . Uani d ?
C(23) 0.4051(4) 0.2858(3) 0.1004(2) 0.0667(10) 1.000 . Uani d ?
C(24) 0.4312(4) 0.3290(4) 0.0320(2) 0.0806(12) 1.000 . Uani d ?
C(25) 0.3114(5) 0.3149(5) -0.0227(2) 0.093(1) 1.000 . Uani d ?
C(26) 0.1695(4) 0.2582(4) -0.0090(2) 0.0771(12) 1.000 . Uani d ?
C(27) 0.1489(3) 0.2138(3) 0.0614(1) 0.0491(8) 1.000 . Uani d ?
C(28) -0.0022(3) 0.1496(3) 0.0804(1) 0.0448(7) 1.000 . Uani d ?
C(29) -0.1329(4) 0.1073(3) 0.0232(2) 0.0649(10) 1.000 . Uani d ?
C(30) -0.2682(4) 0.0525(4) 0.0457(2) 0.0781(12) 1.000 . Uani d ?
C(31) -0.2726(4) 0.0395(4) 0.1241(2) 0.0749(11) 1.000 . Uani d ?
C(32) -0.1415(4) 0.0795(3) 0.1771(2) 0.0626(10) 1.000 . Uani d ?
H(1) 0.2924 0.0459 0.3627 0.070 1.000 . Uiso c ?
H(2) 0.3848 0.0104 0.4807 0.070 1.000 . Uiso c ?
H(3) 0.1173 0.1766 0.6129 0.070 1.000 . Uiso c ?
H(4) 0.0020 -0.0800 0.2545 0.070 1.000 . Uiso c ?
H(5) -0.1667 -0.2909 0.2355 0.070 1.000 . Uiso c ?
H(6) 0.1245 -0.4436 0.1170 0.070 1.000 . Uiso c ?
H(7) 0.5309 0.1242 0.2739 0.070 1.000 . Uiso c ?
H(8) 0.7790 0.2223 0.3411 0.070 1.000 . Uiso c ?
H(9) 0.8699 0.4481 0.4168 0.070 1.000 . Uiso c ?
H(10) 0.7039 0.5663 0.4258 0.070 1.000 . Uiso c ?
H(11) 0.5361 0.6521 0.4429 0.070 1.000 . Uiso c ?
H(12) 0.3570 0.7555 0.4348 0.070 1.000 . Uiso c ?
H(13) 0.1272 0.6386 0.3408 0.070 1.000 . Uiso c ?
H(14) 0.0786 0.4166 0.2686 0.070 1.000 . Uiso c ?
H(15) 0.4902 0.2983 0.1416 0.070 1.000 . Uiso c ?
H(16) 0.5349 0.3691 0.0226 0.070 1.000 . Uiso c ?
H(17) 0.3299 0.3442 -0.0714 0.070 1.000 . Uiso c ?
H(18) 0.0806 0.2486 -0.0475 0.070 1.000 . Uiso c ?
H(19) -0.1264 0.1159 -0.0324 0.070 1.000 . Uiso c ?
H(20) -0.3618 0.0203 0.0064 0.070 1.000 . Uiso c ?
H(21) -0.3676 0.0032 0.1415 0.070 1.000 . Uiso c ?
H(22) -0.1448 0.0707 0.2329 0.070 1.000 . Uiso c ?

loop_
_atom_site_aniso_label
_atom_site_aniso_U_11
_atom_site_aniso_U_22
_atom_site_aniso_U_33
_atom_site_aniso_U_12
_atom_site_aniso_U_13
_atom_site_aniso_U_23
Cd(1) 0.0497(1) 0.04205(12) 0.03903(10) 0.00902(9) -0.00127(8) 0.00764(8)
Cl(1) 0.0753(8) 0.0804(7) 0.1793(11) 0.0308(6) 0.0632(7) 0.0205(7)
Cl(2) 0.0528(5) 0.0650(5) 0.0630(4) 0.0331(4) 0.0045(3) 0.0107(3)
O(1) 0.059(1) 0.0395(11) 0.0613(11) 0.0062(10) 0.0128(9) 0.0104(9)
O(2) 0.063(1) 0.0686(13) 0.0387(9) 0.0272(11) 0.0023(8) 0.0160(9)
O(3) 0.100(2) 0.123(2) 0.100(2) 0.074(2) 0.015(2) 0.060(2)
O(4) 0.086(2) 0.165(3) 0.0656(13) 0.059(2) 0.0262(13) 0.068(2)
O(5) 0.122(3) 0.042(2) 0.259(4) 0.006(2) 0.019(3) 0.014(2)
O(6) 0.076(2) 0.084(2) 0.178(3) -0.019(2) 0.017(2) 0.046(2)
N(1) 0.060(2) 0.078(2) 0.068(2) 0.025(2) 0.009(1) 0.043(1)
N(2) 0.071(2) 0.052(2) 0.116(2) -0.003(2) -0.009(2) 0.027(2)
N(3) 0.052(2) 0.0390(13) 0.0480(11) 0.0126(11) -0.0028(10) 0.0112(9)
N(4) 0.061(2) 0.046(1) 0.0568(13) 0.0244(13) -0.0057(12) 0.0018(10)
N(5) 0.045(2) 0.053(1) 0.0420(11) 0.0041(12) 0.0027(10) 0.0133(10)
N(6) 0.043(2) 0.051(1) 0.0443(11) 0.0115(11) 0.0067(10) 0.0099(10)
C(1) 0.044(2) 0.038(1) 0.0417(13) 0.0100(12) 0.0026(11) 0.0072(10)
C(2) 0.056(2) 0.051(2) 0.0454(13) 0.023(2) 0.0123(12) 0.0079(12)
C(3) 0.049(2) 0.050(2) 0.060(2) 0.025(1) 0.0127(13) 0.0174(13)
C(4) 0.045(2) 0.043(2) 0.0487(13) 0.0113(13) 0.0049(12) 0.0203(11)
C(5) 0.042(2) 0.044(2) 0.0408(12) 0.0106(13) 0.0080(11) 0.0105(11)
C(6) 0.037(2) 0.036(1) 0.0427(12) 0.0132(12) 0.0037(10) 0.0058(10)
C(7) 0.049(2) 0.043(2) 0.0355(12) 0.0103(13) 0.0009(11) 0.0063(10)
C(8) 0.054(2) 0.047(2) 0.0442(13) 0.015(1) 0.0097(12) 0.0087(11)
C(9) 0.045(2) 0.061(2) 0.047(1) 0.011(2) 0.0055(12) 0.0178(13)
C(10) 0.051(2) 0.043(2) 0.065(2) 0.003(1) -0.007(1) 0.0180(13)
C(11) 0.067(2) 0.041(2) 0.083(2) 0.019(2) 0.009(2) 0.006(1)
C(12) 0.054(2) 0.047(2) 0.071(2) 0.016(2) 0.013(2) 0.011(1)
C(13) 0.062(2) 0.048(2) 0.065(2) 0.020(2) -0.005(2) 0.009(1)
C(14) 0.062(2) 0.067(2) 0.088(2) 0.029(2) -0.007(2) 0.020(2)
C(15) 0.055(2) 0.071(3) 0.106(3) 0.015(2) -0.024(2) 0.013(2)
C(16) 0.062(2) 0.045(2) 0.095(2) 0.009(2) -0.016(2) -0.000(2)
C(17) 0.051(2) 0.040(2) 0.054(2) 0.008(1) -0.0022(13) 0.0107(12)
C(18) 0.052(2) 0.038(2) 0.055(2) 0.009(1) 0.0056(13) 0.0106(12)
C(19) 0.066(3) 0.045(2) 0.110(3) 0.010(2) 0.000(2) -0.008(2)
C(20) 0.093(3) 0.049(2) 0.132(3) 0.029(2) 0.021(3) -0.005(2)
C(21) 0.092(3) 0.073(3) 0.097(3) 0.052(2) 0.014(2) 0.013(2)
C(22) 0.071(3) 0.068(2) 0.079(2) 0.035(2) -0.004(2) 0.002(2)
C(23) 0.052(2) 0.078(2) 0.057(2) 0.006(2) 0.004(1) 0.019(2)
C(24) 0.066(3) 0.096(3) 0.071(2) 0.006(2) 0.022(2) 0.034(2)
C(25) 0.084(3) 0.126(4) 0.066(2) 0.015(3) 0.018(2) 0.053(2)
C(26) 0.078(3) 0.106(3) 0.050(2) 0.024(2) 0.009(2) 0.037(2)
C(27) 0.051(2) 0.049(2) 0.0413(13) 0.013(1) 0.0041(12) 0.0090(11)
C(28) 0.047(2) 0.043(2) 0.0385(12) 0.0163(13) 0.0010(11) 0.0029(10)
C(29) 0.060(2) 0.070(2) 0.051(2) 0.016(2) -0.005(1) 0.007(1)
C(30) 0.046(2) 0.086(3) 0.078(2) 0.012(2) -0.012(2) 0.002(2)
C(31) 0.040(2) 0.070(2) 0.099(3) 0.006(2) 0.014(2) 0.016(2)
C(32) 0.053(2) 0.063(2) 0.065(2) 0.012(2) 0.013(2) 0.017(2)

loop_
_geom_bond_atom_site_label_1
_geom_bond_atom_site_label_2
_geom_bond_distance
_geom_bond_site_symmetry_1
_geom_bond_site_symmetry_2
_geom_bond_publ_flag
CD1 O1 2.253(2) . . ?
CD1 O2 2.238(2) . . ?
CD1 N3 2.356(3) . . ?
CD1 N4 2.398(3) . . ?
CD1 N5 2.362(2) . . ?
CD1 N6 2.349(3) . . ?
CL1 C12 1.726(4) . . ?
CL2 C6 1.740(3) . . ?
O1 C7 1.282(4) . . ?
O2 C1 1.290(4) . . ?
O3 N1 1.229(4) . . ?
O4 N1 1.218(4) . . ?
O5 N2 1.215(5) . . ?
O6 N2 1.214(5) . . ?
N1 C4 1.445(4) . . ?
N2 C10 1.447(5) . . ?
N3 C13 1.332(5) . . ?
N3 C16 2.364(4) . . ?
N3 C17 1.341(4) . . ?
N4 C18 1.335(4) . . ?
N4 C22 1.332(5) . . ?
N5 C23 1.336(4) . . ?
N5 C27 1.339(4) . . ?
N6 C28 1.340(4) . . ?
N6 C32 1.339(4) . . ?
C1 C2 1.414(5) . . ?
C1 C6 1.427(4) . . ?
C2 C3 1.365(4) . . ?
C2 H1 0.96 . . no
C3 C4 1.382(4) . . ?
C3 H2 0.96 . . no
C4 C5 1.382(5) . . ?
C5 C6 1.372(4) . . ?
C5 H3 0.97 . . no
C7 C8 1.413(5) . . ?
C7 C12 1.429(5) . . ?
C8 C9 1.362(4) . . ?
C8 H4 0.97 . . no
C9 C10 1.382(5) . . ?
C9 H5 0.98 . . no
C10 C11 1.368(5) . . ?
C11 C12 1.365(5) . . ?
C11 H6 0.97 . . no
C13 C14 1.370(5) . . ?
C13 H7 0.98 . . no
C14 C15 1.361(6) . . ?
C14 H8 0.98 . . no
C15 C16 1.379(6) . . ?
C15 H9 0.99 . . no
C16 C17 1.386(5) . . ?
C16 H10 0.98 . . no
C17 C18 1.480(5) . . ?
C18 C19 1.381(5) . . ?
C19 C20 1.373(6) . . ?
C19 H11 0.98 . . no
C20 C21 1.364(7) . . ?
C21 C22 1.373(6) . . ?
C21 H13 1.00 . . no
C22 H14 0.98 . . no
C23 C24 1.369(5) . . ?
C23 H15 0.98 . . no
C24 C25 1.359(6) . . ?
C24 H16 0.99 . . no
C25 C26 1.360(6) . . ?
C25 H17 0.97 . . no
C26 C27 1.402(5) . . ?
C26 H18 0.99 . . no
C27 C28 1.486(5) . . ?
C28 C29 1.389(5) . . ?
C29 H19 0.97 . . no
C30 C31 1.367(6) . . ?
C30 H20 0.98 . . no
C31 C32 1.358(6) . . ?
C31 H21 0.97 . . no
C31 H22 2.02 . . no
C32 H21 2.03 . . no
C32 H22 0.97 . . no
